data_7715282
loop_
_publ_author_name
'Meyer, Marco'
'Prescimone, Alessandro'
'Constable, Edwin C.'
'Housecroft, Catherine E.'

_publ_section_title
;
 Introducing sterically demanding substituents and
 &#x3c0;-&#x3c0;-interactions into [Cu(P^P)(N^N)]<sup>+</sup> complexes.
;
_journal_issue 12
_journal_name_full 'Dalton transactions (Cambridge, England : 2003)'
_journal_page_first 5453
_journal_page_last 5465
_journal_paper_doi 10.1039/d4dt00276h
_journal_volume 53
_journal_year 2024
_chemical_formula_moiety 'C54 H42 Cu N2 O P2, F6 P, 0.75(C4 H10 O), 0.4(C H2 Cl2)'
_chemical_formula_sum 'C57.4 H50.3 Cl0.8 Cu F6 N2 O1.75 P3'
_chemical_formula_weight 1094.90
_space_group_crystal_system triclinic
_space_group_IT_number 2
_space_group_name_Hall '-P 1'
_space_group_name_H-M_alt 'P -1'
_atom_sites_solution_hydrogens mixed
_atom_sites_solution_primary dual
_audit_creation_date 2021-08-09
_audit_creation_method
;
Olex2 1.3
(compiled 2020.11.12 svn.r5f609507 for OlexSys, GUI svn.r6272)
;
_audit_update_record
;
2024-01-09 deposited with the CCDC.	2024-02-20 downloaded from the CCDC.
;
_cell_angle_alpha 99.235(2)
_cell_angle_beta 93.135(2)
_cell_angle_gamma 106.725(2)
_cell_formula_units_Z 2
_cell_length_a 9.9285(3)
_cell_length_b 14.8219(4)
_cell_length_c 19.2356(6)
_cell_measurement_reflns_used 92689
_cell_measurement_temperature 150
_cell_measurement_theta_max 70.63
_cell_measurement_theta_min 2.34
_cell_volume 2660.53(14)
_computing_cell_refinement
;
X-Area Recipe 1.36.0.0 (STOE, 2020)
;
_computing_data_collection
;
X-Area Pilatus3_SV 1.31.170.0 (STOE, 2020)
;
_computing_data_reduction
;
X-Area Integrate 1.78.3.0 (STOE, 2020)
X-Area LANA 1.83.8.0 (STOE, 2020)
;
_computing_molecular_graphics 'Olex2 1.3 (Dolomanov et al., 2009)'
_computing_publication_material
;
STOE & Cie GmbH, X-Area, software package for collecting single-crystal or
multi-domain crystal data on STOE area-detector diffractometers, for image 
processing, for the correction and scaling of reflection intensities and 
for outlier rejection, version 1.90, Darmstadt 2020
;
_computing_structure_refinement 'SHELXL 2018/3 (Sheldrick, 2015)'
_computing_structure_solution 'SHELXT  (Sheldrick, 2015)'
_diffrn_ambient_temperature 150
_diffrn_detector 'EIGER2 1M'
_diffrn_detector_area_resol_mean 13.33
_diffrn_detector_type 'DECTRIS EIGER2 1M'
_diffrn_measured_fraction_theta_full 0.984
_diffrn_measured_fraction_theta_max 0.966
_diffrn_measurement_device 'Eulerian 4-circle diffractometer'
_diffrn_measurement_device_type 'STOE STADIVARI Cu'
_diffrn_measurement_method 'rotation method, \w scans'
_diffrn_radiation_collimation '1.2 0.6 mm diameter'
_diffrn_radiation_monochromator 'Graded multilayer mirror'
_diffrn_radiation_polarisn_norm 270
_diffrn_radiation_probe x-ray
_diffrn_radiation_type 'Cu K\a'
_diffrn_radiation_wavelength 1.54186
_diffrn_reflns_av_R_equivalents 0.0202
_diffrn_reflns_av_unetI/netI 0.0126
_diffrn_reflns_Laue_measured_fraction_full 0.984
_diffrn_reflns_Laue_measured_fraction_max 0.966
_diffrn_reflns_limit_h_max 12
_diffrn_reflns_limit_h_min -8
_diffrn_reflns_limit_k_max 16
_diffrn_reflns_limit_k_min -18
_diffrn_reflns_limit_l_max 23
_diffrn_reflns_limit_l_min -19
_diffrn_reflns_number 42511
_diffrn_reflns_point_group_measured_fraction_full 0.984
_diffrn_reflns_point_group_measured_fraction_max 0.966
_diffrn_reflns_theta_full 67.686
_diffrn_reflns_theta_max 70.152
_diffrn_reflns_theta_min 3.168
_diffrn_source 'Axo Cu'
_diffrn_source_current 1.00
_diffrn_source_power 0.050
_diffrn_source_voltage 50
_exptl_absorpt_coefficient_mu 2.342
_exptl_absorpt_correction_T_max 0.1212
_exptl_absorpt_correction_T_min 0.0843
_exptl_absorpt_correction_type multi-scan
_exptl_absorpt_process_details
;
STOE X-Red32, absorption correction by Gaussian integration, analogous to
P. Coppens in: F. R. Ahmed (Editor), "Crystallographic Computing", Munksgaard,
Copenhagen (1970), 255 - 270. Afterwards scaling of reflection intensities was
performed within STOE LANA. J. Koziskova, F. Hahn, J. Richter, J. Kozisek, Acta
Chimica Slovaca, vol. 9, no. 2, 2016, pp. 136 - 140.
Finally a spherical absorption correction was done within STOE LANA.
;
_exptl_crystal_colour yellow
_exptl_crystal_colour_primary yellow
_exptl_crystal_density_diffrn 1.367
_exptl_crystal_description block
_exptl_crystal_F_000 1129
_exptl_crystal_size_max 0.35
_exptl_crystal_size_mid 0.307
_exptl_crystal_size_min 0.27
_refine_diff_density_max 1.611
_refine_diff_density_min -1.041
_refine_diff_density_rms 0.096
_refine_ls_extinction_method none
_refine_ls_goodness_of_fit_ref 1.044
_refine_ls_hydrogen_treatment constr
_refine_ls_matrix_type full
_refine_ls_number_parameters 645
_refine_ls_number_reflns 9771
_refine_ls_number_restraints 32
_refine_ls_restrained_S_all 1.051
_refine_ls_R_factor_all 0.0777
_refine_ls_R_factor_gt 0.0763
_refine_ls_shift/su_max 0.001
_refine_ls_shift/su_mean 0.000
_refine_ls_structure_factor_coef Fsqd
_refine_ls_weighting_details 'w=1/[\s^2^(Fo^2^)+(0.1361P)^2^+4.3420P] where P=(Fo^2^+2Fc^2^)/3'
_refine_ls_weighting_scheme calc
_refine_ls_wR_factor_gt 0.2192
_refine_ls_wR_factor_ref 0.2208
_reflns_Friedel_coverage 0.000
_reflns_number_gt 9342
_reflns_number_total 9771
_reflns_threshold_expression 'I > 2\s(I)'
_cod_data_source_file d4dt00276h2.cif
_cod_data_source_block meme140_150k
_cod_depositor_comments 'Adding full bibliography for 7715280--7715292.cif.'
_cod_original_formula_sum 'C57.40 H50.30 Cl0.80 Cu F6 N2 O1.75 P3'
_cod_database_code 7715282
_shelx_shelxl_version_number 2018/3
_shelx_space_group_comment
;
The symmetry employed for this shelxl refinement is uniquely defined
by the following loop, which should always be used as a source of
symmetry information in preference to the above space-group names.
They are only intended as comments.
;
_shelx_estimated_absorpt_t_max 0.570
_shelx_estimated_absorpt_t_min 0.494
_olex2_refinement_description
;
1. Fixed Uiso
 At 1.2 times of:
  All C(H) groups, All C(H,H) groups
 At 1.5 times of:
  All C(H,H,H) groups
2. Restrained distances
 Cl1-C59
 1.78 with sigma of 0.02
 Cl2-C59
 1.77 with sigma of 0.02
 Cl1-C59 = Cl2-C59
 1.771 with sigma of 0.01
 Cl1-Cl2
 2.916 with sigma of 0.03
 C1C-C1D
 1.5 with sigma of 0.02
 O3-C1C
 1.42 with sigma of 0.02
 C1A-C1B
 1.48 with sigma of 0.02
 O3-C1B
 1.41 with sigma of 0.02
 C1B-C1C
 2.3 with sigma of 0.005
 Cl1-Cl2
 2.92 with sigma of 0.04
 O3-C1A = O3-C1D
 2.37 with sigma of 0.04
 O2-C55 \\sim O2-C57
 with sigma of 0.02
 C56-C55 \\sim C58-C57
 with sigma of 0.02
 C1A-O3 \\sim O3-C1D
 with sigma of 0.04
 C1A-C1B \\sim C1C-C1D
 with sigma of 0.02
 O3-C1B \\sim O3-C1C
 with sigma of 0.02
 C1B-C1A \\sim C1D-C1C
 with sigma of 0.02
 O3-C1C \\sim O2-C55 \\sim O2-C57 \\sim O3-C1B
 with sigma of 0.02
 C1B-C1A \\sim C58-C57 \\sim C56-C55 \\sim C1D-C1C
 with sigma of 0.02
3. Uiso/Uaniso restraints and constraints
Cl1 \\sim Cl2 \\sim C59: within 2A with sigma of 0.04 and sigma for terminal
atoms of 0.08 within 2A
O3 \\sim C1A \\sim C1B \\sim C1C \\sim C1D: within 2A with sigma of 0.04 and
sigma for terminal atoms of 0.08 within 2A
Uiso(C56) = Uiso(C55) = Uiso(C57) = Uiso(C58)
Uiso(Cl2) = Uiso(Cl1)
Uanis(F7) = Uanis(F2) = Uanis(F8) = Uanis(F6) = Uanis(F9) = Uanis(F3) =
Uanis(F10) = Uanis(F5)
Uiso(C1A) = Uiso(C1B) = Uiso(C1C) = Uiso(C1D)
4. Rigid body (RIGU) restrains
 Cl1, Cl2, C59
 with sigma for 1-2 distances of 0.004 and sigma for 1-3 distances of 0.004
 O3, C1A, C1B, C1C, C1D
 with sigma for 1-2 distances of 0.004 and sigma for 1-3 distances of 0.004
5. Others
 Fixed Sof: F6(0.5) F3(0.5) F2(0.5) F5(0.5) C58(0.5) H58A(0.5) H58B(0.5)
 H58C(0.5) O2(0.5) C55(0.5) H55A(0.5) H55B(0.5) C57(0.5) H57A(0.5) H57B(0.5)
 C56(0.5) H56A(0.5) H56B(0.5) H56C(0.5) Cl1(0.4) Cl2(0.4) C59(0.4) H59A(0.4)
 H59B(0.4) F7(0.5) F10(0.5) F8(0.5) F9(0.5) O3(0.25) C1A(0.25) H1AA(0.25)
 H1AB(0.25) H1AC(0.25) C1B(0.25) H1BA(0.25) H1BB(0.25) C1C(0.25) H1CA(0.25)
 H1CB(0.25) C1D(0.25) H1DA(0.25) H1DB(0.25) H1DC(0.25)
6.a Riding coordinates:
 C1A(H1AA,H1AB,H1AC), C1B(H1BA,H1BB), C1C(H1CA,H1CB), C1D(H1DA,H1DB,H1DC)
6.b Secondary CH2 refined with riding coordinates:
 C11(H11A,H11B), C12(H12A,H12B), C55(H55A,H55B), C57(H57A,H57B), C59(H59A,H59B)
6.c Aromatic/amide H refined with riding coordinates:
 C44(H44), C10(H10), C50(H50), C48(H48), C9(H9), C7(H7), C42(H42), C39(H39),
 C54(H54), C20(H20), C35(H35), C45(H45), C26(H26), C41(H41), C24(H24), C53(H53),
  C51(H51), C30(H30), C47(H47), C4(H4), C40(H40), C46(H46), C8(H8), C32(H32),
 C21(H21), C34(H34), C22(H22), C52(H52), C2(H2), C27(H27), C33(H33), C23(H23),
 C14(H14), C3(H3), C28(H28), C29(H29), C15(H15), C16(H16)
6.d Idealised Me refined as rotating group:
 C58(H58A,H58B,H58C), C56(H56A,H56B,H56C)
;
_olex2_date_sample_submission 2021-07-15
_olex2_diffrn_ambient_temperature_device 'Oxford Cryosystems'
_olex2_exptl_crystal_mounting_method 'The crystal was mounted on a mylar loop in perfluoroether oil'
_olex2_submission_original_sample_id MEM140_150K
_olex2_submission_special_instructions 'No special instructions were received'

loop_
_space_group_symop_operation_xyz
'x, y, z'
'-x, -y, -z'

loop_
_atom_site_label
_atom_site_type_symbol
_atom_site_fract_x
_atom_site_fract_y
_atom_site_fract_z
_atom_site_U_iso_or_equiv
_atom_site_adp_type
_atom_site_occupancy
_atom_site_site_symmetry_order
_atom_site_calc_flag
_atom_site_refinement_flags_posn
_atom_site_refinement_flags_adp
_atom_site_refinement_flags_occupancy
_atom_site_disorder_assembly
_atom_site_disorder_group
Cu1 Cu 0.64777(5) 0.62939(3) 0.30171(2) 0.03498(17) Uani 1 1 d . . . . .
P2 P 0.58556(9) 0.58019(6) 0.18375(4) 0.0352(2) Uani 1 1 d . . . . .
P1 P 0.88041(9) 0.65150(6) 0.33416(5) 0.0390(2) Uani 1 1 d . . . . .
P3 P 0.53797(13) 1.18283(7) 0.33779(6) 0.0563(3) Uani 1 1 d . . . . .
O1 O 0.8616(3) 0.71367(17) 0.19429(13) 0.0414(5) Uani 1 1 d . . . . .
N1 N 0.5771(3) 0.7403(2) 0.35507(15) 0.0404(6) Uani 1 1 d . . . . .
F1 F 0.6080(4) 1.2805(2) 0.39297(16) 0.0846(10) Uani 1 1 d . . . . .
N2 N 0.5156(3) 0.5540(2) 0.36647(15) 0.0384(6) Uani 1 1 d . . . . .
F4 F 0.4736(3) 1.0867(2) 0.2818(2) 0.0905(10) Uani 1 1 d . . . . .
F6 F 0.6868(10) 1.1888(6) 0.3012(4) 0.0763(6) Uani 0.5 1 d . . P A 1
F3 F 0.5010(8) 1.2394(5) 0.2837(5) 0.0763(6) Uani 0.5 1 d . . P A 1
C43 C 0.4438(4) 0.4683(2) 0.15275(19) 0.0398(7) Uani 1 1 d . . . . .
C6 C 0.4517(4) 0.6076(3) 0.40834(18) 0.0387(7) Uani 1 1 d . . . . .
C37 C 0.8633(4) 0.6277(3) 0.15381(18) 0.0401(7) Uani 1 1 d . . . . .
C38 C 0.7322(4) 0.5575(2) 0.13798(18) 0.0385(7) Uani 1 1 d . . . . .
C1 C 0.6141(5) 0.8331(3) 0.3487(2) 0.0492(9) Uani 1 1 d . . . . .
C36 C 0.9826(4) 0.7703(3) 0.2375(2) 0.0443(8) Uani 1 1 d . . . . .
C19 C 0.9270(4) 0.6773(3) 0.4301(2) 0.0449(8) Uani 1 1 d . . . . .
C44 C 0.3339(4) 0.4581(3) 0.1013(2) 0.0448(8) Uani 1 1 d . . . . .
H44 H 0.330241 0.511195 0.080154 0.054 Uiso 1 1 calc R U . . .
C10 C 0.4847(4) 0.4608(3) 0.3688(2) 0.0433(8) Uani 1 1 d . . . . .
H10 H 0.530719 0.423451 0.339708 0.052 Uiso 1 1 calc R U . . .
C25 C 0.9517(4) 0.5534(3) 0.30312(19) 0.0438(8) Uani 1 1 d . . . . .
C49 C 0.5297(4) 0.6630(2) 0.13736(19) 0.0400(7) Uani 1 1 d . . . . .
C50 C 0.5682(5) 0.6765(3) 0.0698(2) 0.0483(9) Uani 1 1 d . . . . .
H50 H 0.627920 0.643533 0.047468 0.058 Uiso 1 1 calc R U . . .
C5 C 0.4878(4) 0.7105(3) 0.40354(18) 0.0422(8) Uani 1 1 d . . . . .
F2 F 0.6056(8) 1.1326(5) 0.3975(4) 0.0763(6) Uani 0.5 1 d . . P A 1
C31 C 1.0040(4) 0.7540(3) 0.3058(2) 0.0479(9) Uani 1 1 d . . . . .
C48 C 0.4472(5) 0.3881(3) 0.1819(2) 0.0491(9) Uani 1 1 d . . . . .
H48 H 0.521913 0.393659 0.216852 0.059 Uiso 1 1 calc R U . . .
C9 C 0.3896(4) 0.4160(3) 0.4113(2) 0.0508(9) Uani 1 1 d . . . . .
H9 H 0.369489 0.349259 0.410965 0.061 Uiso 1 1 calc R U . . .
C7 C 0.3559(4) 0.5666(3) 0.4529(2) 0.0460(8) Uani 1 1 d . . . . .
H7 H 0.312340 0.605237 0.482449 0.055 Uiso 1 1 calc R U . . .
C42 C 0.9852(4) 0.6132(3) 0.1298(2) 0.0505(9) Uani 1 1 d . . . . .
H42 H 1.073635 0.661766 0.141502 0.061 Uiso 1 1 calc R U . . .
C11 C 0.7198(5) 0.8641(3) 0.2974(2) 0.0506(9) Uani 1 1 d . . . . .
H11A H 0.701432 0.811758 0.255725 0.061 Uiso 1 1 calc R U . . .
H11B H 0.815716 0.873309 0.320357 0.061 Uiso 1 1 calc R U . . .
C39 C 0.7244(4) 0.4713(3) 0.0937(2) 0.0479(8) Uani 1 1 d . . . . .
H39 H 0.635590 0.423421 0.080669 0.057 Uiso 1 1 calc R U . . .
C54 C 0.4419(4) 0.7122(3) 0.1691(2) 0.0495(9) Uani 1 1 d . . . . .
H54 H 0.415372 0.703586 0.214829 0.059 Uiso 1 1 calc R U . . .
C20 C 0.8696(5) 0.7401(3) 0.4709(2) 0.0522(9) Uani 1 1 d . . . . .
H20 H 0.806538 0.766967 0.448567 0.063 Uiso 1 1 calc R U . . .
F5 F 0.4067(7) 1.1780(5) 0.3781(4) 0.0763(6) Uani 0.5 1 d . . P A 1
C13 C 0.8248(6) 0.9831(3) 0.2205(3) 0.0650(12) Uani 1 1 d . . . . .
C35 C 1.0708(5) 0.8472(3) 0.2135(2) 0.0564(10) Uani 1 1 d . . . . .
H35 H 1.052666 0.856857 0.166657 0.068 Uiso 1 1 calc R U . . .
C45 C 0.2295(5) 0.3707(3) 0.0806(2) 0.0546(10) Uani 1 1 d . . . . .
H45 H 0.154665 0.364845 0.045599 0.066 Uiso 1 1 calc R U . . .
C26 C 1.0938(4) 0.5680(4) 0.2934(2) 0.0548(10) Uani 1 1 d . . . . .
H26 H 1.157115 0.631327 0.302034 0.066 Uiso 1 1 calc R U . . .
C41 C 0.9744(5) 0.5249(4) 0.0876(2) 0.0584(11) Uani 1 1 d . . . . .
H41 H 1.057451 0.512504 0.071823 0.070 Uiso 1 1 calc R U . . .
C24 C 1.0169(4) 0.6367(4) 0.4643(2) 0.0565(10) Uani 1 1 d . . . . .
H24 H 1.055563 0.592185 0.437784 0.068 Uiso 1 1 calc R U . . .
C53 C 0.3930(5) 0.7734(3) 0.1344(3) 0.0610(11) Uani 1 1 d . . . . .
H53 H 0.332729 0.806346 0.156224 0.073 Uiso 1 1 calc R U . . .
C51 C 0.5183(6) 0.7385(3) 0.0356(2) 0.0600(11) Uani 1 1 d . . . . .
H51 H 0.544107 0.747463 -0.010219 0.072 Uiso 1 1 calc R U . . .
C30 C 0.8612(4) 0.4603(3) 0.2905(2) 0.0515(9) Uani 1 1 d . . . . .
H30 H 0.764068 0.449271 0.297075 0.062 Uiso 1 1 calc R U . . .
C47 C 0.3437(5) 0.3010(3) 0.1605(2) 0.0542(10) Uani 1 1 d . . . . .
H47 H 0.348124 0.247002 0.180293 0.065 Uiso 1 1 calc R U . . .
C4 C 0.4344(6) 0.7726(3) 0.4464(2) 0.0603(11) Uani 1 1 d . . . . .
H4 H 0.375622 0.750889 0.481388 0.072 Uiso 1 1 calc R U . . .
C40 C 0.8455(5) 0.4552(3) 0.0686(2) 0.0601(11) Uani 1 1 d . . . . .
H40 H 0.839682 0.396476 0.038396 0.072 Uiso 1 1 calc R U . . .
C46 C 0.2327(5) 0.2928(3) 0.1098(3) 0.0591(11) Uani 1 1 d . . . . .
H46 H 0.159894 0.233606 0.095649 0.071 Uiso 1 1 calc R U . . .
C8 C 0.3240(4) 0.4707(3) 0.4544(2) 0.0517(9) Uani 1 1 d . . . . .
H8 H 0.257992 0.442268 0.484419 0.062 Uiso 1 1 calc R U . . .
C32 C 1.1198(5) 0.8187(4) 0.3497(3) 0.0651(12) Uani 1 1 d . . . . .
H32 H 1.138264 0.810208 0.396821 0.078 Uiso 1 1 calc R U . . .
C21 C 0.9034(5) 0.7644(3) 0.5442(2) 0.0600(11) Uani 1 1 d . . . . .
H21 H 0.862955 0.807306 0.571474 0.072 Uiso 1 1 calc R U . . .
C34 C 1.1836(5) 0.9091(3) 0.2570(3) 0.0672(13) Uani 1 1 d . . . . .
H34 H 1.245028 0.961264 0.240392 0.081 Uiso 1 1 calc R U . . .
C22 C 0.9936(5) 0.7270(4) 0.5768(2) 0.0638(12) Uani 1 1 d . . . . .
H22 H 1.018801 0.745193 0.626539 0.077 Uiso 1 1 calc R U . . .
C52 C 0.4322(6) 0.7868(3) 0.0675(3) 0.0647(12) Uani 1 1 d . . . . .
H52 H 0.399390 0.829311 0.043940 0.078 Uiso 1 1 calc R U . . .
C2 C 0.5580(7) 0.8974(3) 0.3897(3) 0.0705(14) Uani 1 1 d . . . . .
H2 H 0.582631 0.962593 0.384366 0.085 Uiso 1 1 calc R U . . .
C27 C 1.1434(5) 0.4917(4) 0.2715(2) 0.0649(13) Uani 1 1 d . . . . .
H27 H 1.240605 0.502491 0.265073 0.078 Uiso 1 1 calc R U . . .
C33 C 1.2084(6) 0.8959(4) 0.3249(3) 0.0748(15) Uani 1 1 d . . . . .
H33 H 1.286465 0.939522 0.355323 0.090 Uiso 1 1 calc R U . . .
C23 C 1.0490(5) 0.6622(4) 0.5373(2) 0.0673(13) Uani 1 1 d . . . . .
H23 H 1.109957 0.634721 0.560569 0.081 Uiso 1 1 calc R U . . .
C14 C 0.7993(6) 0.9384(4) 0.1496(3) 0.0701(13) Uani 1 1 d . . . . .
H14 H 0.712677 0.889552 0.133173 0.084 Uiso 1 1 calc R U . . .
C12 C 0.7179(6) 0.9561(3) 0.2717(3) 0.0692(13) Uani 1 1 d . . . . .
H12A H 0.622383 0.947440 0.248470 0.083 Uiso 1 1 calc R U . . .
H12B H 0.737493 1.009072 0.312996 0.083 Uiso 1 1 calc R U . . .
C18 C 0.9553(7) 1.0542(4) 0.2434(4) 0.0838(17) Uani 1 1 d . . . . .
C3 C 0.4667(7) 0.8653(4) 0.4379(3) 0.0748(15) Uani 1 1 d . . . . .
H3 H 0.426257 0.908007 0.465341 0.090 Uiso 1 1 calc R U . . .
C28 C 1.0518(6) 0.3990(4) 0.2589(3) 0.0701(14) Uani 1 1 d . . . . .
H28 H 1.086483 0.346483 0.243695 0.084 Uiso 1 1 calc R U . . .
C58 C 0.5597(10) 0.9339(8) -0.0891(6) 0.0605(11) Uiso 0.5 1 d D . P B 1
H58A H 0.619521 0.942757 -0.127812 0.091 Uiso 0.5 1 calc R U P B 1
H58B H 0.595111 0.898430 -0.057288 0.091 Uiso 0.5 1 calc R U P B 1
H58C H 0.561718 0.996636 -0.062612 0.091 Uiso 0.5 1 calc R U P B 1
O2 O 0.3238(6) 0.8734(4) -0.0616(3) 0.0538(13) Uiso 0.5 1 d D . P B 1
C29 C 0.9112(6) 0.3828(4) 0.2682(3) 0.0659(12) Uani 1 1 d . . . . .
H29 H 0.848529 0.319295 0.259596 0.079 Uiso 1 1 calc R U . . .
C15 C 0.8976(8) 0.9640(5) 0.1031(3) 0.0900(19) Uani 1 1 d . . . . .
H15 H 0.876850 0.934296 0.054601 0.108 Uiso 1 1 calc R U . . .
C16 C 1.0260(9) 1.0323(5) 0.1262(4) 0.102(2) Uani 1 1 d . . . . .
H16 H 1.094136 1.047990 0.093739 0.123 Uiso 1 1 calc R U . . .
C17 C 1.0557(9) 1.0771(5) 0.1948(5) 0.108(2) Uani 1 1 d . . . . .
C55 C 0.1862(9) 0.8184(7) -0.0748(5) 0.0605(11) Uiso 0.5 1 d D . P B 1
H55A H 0.180315 0.750649 -0.092049 0.073 Uiso 0.5 1 calc R U P B 1
H55B H 0.136247 0.840479 -0.111470 0.073 Uiso 0.5 1 calc R U P B 1
C57 C 0.4008(9) 0.8749(7) -0.1210(5) 0.0605(11) Uiso 0.5 1 d D . P B 1
H57A H 0.364921 0.907233 -0.155804 0.073 Uiso 0.5 1 calc R U P B 1
H57B H 0.394707 0.809088 -0.144297 0.073 Uiso 0.5 1 calc R U P B 1
C56 C 0.1155(11) 0.8282(7) -0.0026(5) 0.0605(11) Uiso 0.5 1 d D . P B 1
H56A H 0.014201 0.793534 -0.011508 0.091 Uiso 0.5 1 calc R U P B 1
H56B H 0.128551 0.896057 0.015968 0.091 Uiso 0.5 1 calc R U P B 1
H56C H 0.160282 0.801067 0.032021 0.091 Uiso 0.5 1 calc R U P B 1
Cl1 Cl 1.1343(8) 0.9986(6) 0.5166(4) 0.1406(15) Uiso 0.4 1 d D U P C -1
Cl2 Cl 0.8423(8) 0.9827(6) 0.5087(4) 0.1406(15) Uiso 0.4 1 d D U P C -1
C59 C 0.9869(10) 0.9878(13) 0.4569(6) 0.087(4) Uiso 0.4 1 d D U P C -1
H59A H 0.966656 0.928803 0.420637 0.105 Uiso 0.4 1 calc R U P C -1
H59B H 1.004840 1.043670 0.432803 0.105 Uiso 0.4 1 calc R U P C -1
F7 F 0.5215(8) 1.1143(5) 0.3911(4) 0.0763(6) Uani 0.5 1 d . . P A 2
F10 F 0.3759(7) 1.1882(5) 0.3406(4) 0.0763(6) Uani 0.5 1 d . . P A 2
F8 F 0.6928(10) 1.1777(6) 0.3234(4) 0.0763(6) Uani 0.5 1 d . . P A 2
F9 F 0.5562(8) 1.2521(5) 0.2766(5) 0.0763(6) Uani 0.5 1 d . . P A 2
O3 O 0.3134(15) 0.8010(11) -0.1145(8) 0.081(4) Uiso 0.25 1 d D U P D 2
C1A C 0.525(2) 0.932(2) -0.1051(16) 0.094(4) Uiso 0.25 1 d D U P D 2
H1AA H 0.502573 0.914314 -0.156605 0.140 Uiso 0.25 1 d R U P D 2
H1AB H 0.544683 1.001924 -0.090925 0.140 Uiso 0.25 1 d R U P D 2
H1AC H 0.608773 0.914444 -0.090925 0.140 Uiso 0.25 1 d R U P D 2
C1B C 0.404(2) 0.8789(16) -0.0700(12) 0.094(4) Uiso 0.25 1 d D U P D 2
H1BA H 0.350748 0.924184 -0.054119 0.112 Uiso 0.25 1 d R U P D 2
H1BB H 0.440828 0.858194 -0.028329 0.112 Uiso 0.25 1 d R U P D 2
C1C C 0.1761(16) 0.7828(19) -0.1044(12) 0.094(4) Uiso 0.25 1 d D U P D 2
H1CA H 0.129617 0.807335 -0.140900 0.112 Uiso 0.25 1 d R U P D 2
H1CB H 0.134967 0.712325 -0.111080 0.112 Uiso 0.25 1 d R U P D 2
C1D C 0.141(3) 0.821(2) -0.0336(13) 0.094(4) Uiso 0.25 1 d D U P D 2
H1DA H 0.183478 0.797475 0.003822 0.140 Uiso 0.25 1 d R U P D 2
H1DB H 0.178178 0.891515 -0.025698 0.140 Uiso 0.25 1 d R U P D 2
H1DC H 0.037778 0.802705 -0.032618 0.140 Uiso 0.25 1 d R U P D 2

loop_
_atom_site_aniso_label
_atom_site_aniso_U_11
_atom_site_aniso_U_22
_atom_site_aniso_U_33
_atom_site_aniso_U_23
_atom_site_aniso_U_13
_atom_site_aniso_U_12
Cu1 0.0398(3) 0.0329(3) 0.0350(3) 0.0106(2) 0.0106(2) 0.0117(2)
P2 0.0413(4) 0.0323(4) 0.0344(4) 0.0098(3) 0.0093(3) 0.0117(3)
P1 0.0369(4) 0.0408(5) 0.0385(5) 0.0127(4) 0.0078(3) 0.0067(4)
P3 0.0721(7) 0.0349(5) 0.0584(6) 0.0062(4) 0.0015(5) 0.0132(5)
O1 0.0445(13) 0.0360(12) 0.0432(13) 0.0107(10) 0.0125(10) 0.0082(10)
N1 0.0515(17) 0.0374(15) 0.0372(14) 0.0110(12) 0.0085(13) 0.0182(13)
F1 0.132(3) 0.0484(15) 0.0663(17) -0.0028(13) -0.0170(17) 0.0291(17)
N2 0.0389(15) 0.0405(15) 0.0387(14) 0.0116(12) 0.0096(12) 0.0131(12)
F4 0.079(2) 0.0549(16) 0.111(3) -0.0220(16) 0.0012(18) -0.0011(14)
F6 0.0890(17) 0.0678(13) 0.0777(15) 0.0199(11) 0.0089(18) 0.0291(13)
F3 0.0890(17) 0.0678(13) 0.0777(15) 0.0199(11) 0.0089(18) 0.0291(13)
C43 0.0450(18) 0.0356(17) 0.0415(17) 0.0108(14) 0.0139(14) 0.0125(14)
C6 0.0396(17) 0.0435(18) 0.0350(16) 0.0095(14) 0.0055(13) 0.0144(14)
C37 0.0479(19) 0.0419(18) 0.0345(16) 0.0118(14) 0.0106(14) 0.0160(15)
C38 0.0467(19) 0.0391(17) 0.0337(16) 0.0109(13) 0.0096(14) 0.0158(15)
C1 0.069(3) 0.0382(19) 0.047(2) 0.0109(15) 0.0113(18) 0.0230(18)
C36 0.0458(19) 0.0385(18) 0.0470(19) 0.0118(15) 0.0138(16) 0.0064(15)
C19 0.0379(18) 0.050(2) 0.0436(19) 0.0158(16) 0.0066(15) 0.0037(15)
C44 0.048(2) 0.0399(19) 0.048(2) 0.0121(15) 0.0061(16) 0.0125(15)
C10 0.0467(19) 0.0363(18) 0.049(2) 0.0134(15) 0.0151(16) 0.0108(15)
C25 0.0444(19) 0.054(2) 0.0383(18) 0.0162(15) 0.0096(15) 0.0178(16)
C49 0.0477(19) 0.0325(16) 0.0386(17) 0.0091(13) 0.0032(14) 0.0093(14)
C50 0.065(2) 0.0373(18) 0.0414(19) 0.0120(15) 0.0042(17) 0.0106(17)
C5 0.050(2) 0.0447(19) 0.0359(17) 0.0097(14) 0.0097(15) 0.0190(16)
F2 0.0890(17) 0.0678(13) 0.0777(15) 0.0199(11) 0.0089(18) 0.0291(13)
C31 0.045(2) 0.044(2) 0.049(2) 0.0100(16) 0.0098(16) 0.0044(16)
C48 0.061(2) 0.0403(19) 0.048(2) 0.0148(16) 0.0074(17) 0.0141(17)
C9 0.053(2) 0.045(2) 0.054(2) 0.0159(17) 0.0163(18) 0.0086(17)
C7 0.0401(18) 0.056(2) 0.0424(19) 0.0075(16) 0.0126(15) 0.0141(16)
C42 0.047(2) 0.065(2) 0.0425(19) 0.0134(18) 0.0166(16) 0.0185(18)
C11 0.070(3) 0.0345(18) 0.052(2) 0.0134(16) 0.0138(19) 0.0178(17)
C39 0.053(2) 0.047(2) 0.0437(19) 0.0054(16) 0.0102(16) 0.0161(17)
C54 0.053(2) 0.046(2) 0.054(2) 0.0148(17) 0.0080(17) 0.0191(17)
C20 0.063(2) 0.047(2) 0.045(2) 0.0107(16) 0.0040(18) 0.0119(18)
F5 0.0890(17) 0.0678(13) 0.0777(15) 0.0199(11) 0.0089(18) 0.0291(13)
C13 0.095(4) 0.038(2) 0.068(3) 0.024(2) 0.019(3) 0.019(2)
C35 0.056(2) 0.050(2) 0.061(2) 0.0203(19) 0.019(2) 0.0046(18)
C45 0.049(2) 0.046(2) 0.064(3) 0.0076(18) -0.0010(19) 0.0095(17)
C26 0.048(2) 0.073(3) 0.049(2) 0.019(2) 0.0131(17) 0.021(2)
C41 0.056(2) 0.070(3) 0.057(2) 0.007(2) 0.0208(19) 0.031(2)
C24 0.044(2) 0.088(3) 0.043(2) 0.019(2) 0.0083(16) 0.024(2)
C53 0.065(3) 0.051(2) 0.074(3) 0.014(2) 0.002(2) 0.026(2)
C51 0.084(3) 0.045(2) 0.046(2) 0.0195(18) -0.002(2) 0.009(2)
C30 0.049(2) 0.050(2) 0.060(2) 0.0146(18) 0.0095(18) 0.0185(17)
C47 0.065(3) 0.0339(18) 0.063(2) 0.0158(17) 0.009(2) 0.0098(17)
C4 0.082(3) 0.055(2) 0.054(2) 0.0143(19) 0.028(2) 0.032(2)
C40 0.068(3) 0.057(2) 0.058(2) -0.002(2) 0.018(2) 0.029(2)
C46 0.059(2) 0.038(2) 0.072(3) 0.0086(19) 0.010(2) 0.0027(17)
C8 0.046(2) 0.058(2) 0.050(2) 0.0174(18) 0.0199(17) 0.0081(17)
C32 0.056(2) 0.068(3) 0.056(2) 0.017(2) 0.001(2) -0.008(2)
C21 0.076(3) 0.055(2) 0.044(2) 0.0058(18) 0.009(2) 0.013(2)
C34 0.062(3) 0.054(3) 0.073(3) 0.021(2) 0.016(2) -0.007(2)
C22 0.060(3) 0.079(3) 0.042(2) 0.010(2) 0.0041(19) 0.004(2)
C52 0.081(3) 0.046(2) 0.068(3) 0.021(2) -0.011(2) 0.019(2)
C2 0.112(4) 0.044(2) 0.070(3) 0.016(2) 0.036(3) 0.039(3)
C27 0.060(3) 0.101(4) 0.054(2) 0.027(2) 0.021(2) 0.045(3)
C33 0.062(3) 0.064(3) 0.073(3) 0.012(2) 0.002(2) -0.019(2)
C23 0.054(2) 0.106(4) 0.047(2) 0.023(2) 0.0025(19) 0.028(3)
C14 0.085(3) 0.063(3) 0.066(3) 0.021(2) 0.009(3) 0.023(3)
C12 0.099(4) 0.045(2) 0.079(3) 0.030(2) 0.030(3) 0.031(2)
C18 0.102(4) 0.043(2) 0.097(4) 0.024(3) 0.019(3) 0.001(3)
C3 0.114(4) 0.056(3) 0.071(3) 0.012(2) 0.040(3) 0.045(3)
C28 0.094(4) 0.086(4) 0.055(3) 0.017(2) 0.017(2) 0.060(3)
C29 0.075(3) 0.055(3) 0.075(3) 0.013(2) 0.012(2) 0.029(2)
C15 0.131(6) 0.089(4) 0.070(3) 0.038(3) 0.030(4) 0.048(4)
C16 0.134(6) 0.074(4) 0.112(6) 0.054(4) 0.052(5) 0.025(4)
C17 0.115(5) 0.063(4) 0.140(7) 0.049(4) 0.032(5) -0.004(3)
F7 0.0890(17) 0.0678(13) 0.0777(15) 0.0199(11) 0.0089(18) 0.0291(13)
F10 0.0890(17) 0.0678(13) 0.0777(15) 0.0199(11) 0.0089(18) 0.0291(13)
F8 0.0890(17) 0.0678(13) 0.0777(15) 0.0199(11) 0.0089(18) 0.0291(13)
F9 0.0890(17) 0.0678(13) 0.0777(15) 0.0199(11) 0.0089(18) 0.0291(13)

loop_
_atom_type_symbol
_atom_type_description
_atom_type_scat_dispersion_real
_atom_type_scat_dispersion_imag
_atom_type_scat_source
C C 0.0181 0.0091 'International Tables Vol C Tables 4.2.6.8 and 6.1.1.4'
H H 0.0000 0.0000 'International Tables Vol C Tables 4.2.6.8 and 6.1.1.4'
Cl Cl 0.3639 0.7018 'International Tables Vol C Tables 4.2.6.8 and 6.1.1.4'
Cu Cu -1.9646 0.5888 'International Tables Vol C Tables 4.2.6.8 and 6.1.1.4'
F F 0.0727 0.0534 'International Tables Vol C Tables 4.2.6.8 and 6.1.1.4'
N N 0.0311 0.0180 'International Tables Vol C Tables 4.2.6.8 and 6.1.1.4'
O O 0.0492 0.0322 'International Tables Vol C Tables 4.2.6.8 and 6.1.1.4'
P P 0.2955 0.4335 'International Tables Vol C Tables 4.2.6.8 and 6.1.1.4'

loop_
_exptl_crystal_face_index_h
_exptl_crystal_face_index_k
_exptl_crystal_face_index_l
_exptl_crystal_face_perp_dist
1 0 15 0.0817
-1 -1 -30 0.0862
-6 30 -7 0.0797
7 -30 3 0.0782
15 4 -4 0.1051
-30 -1 4 0.1017

loop_
_geom_angle_atom_site_label_1
_geom_angle_atom_site_label_2
_geom_angle_atom_site_label_3
_geom_angle
_geom_angle_site_symmetry_1
_geom_angle_site_symmetry_3
_geom_angle_publ_flag
P2 Cu1 P1 113.34(4) . . ?
N1 Cu1 P2 118.58(8) . . ?
N1 Cu1 P1 111.94(9) . . ?
N2 Cu1 P2 115.99(9) . . ?
N2 Cu1 P1 112.69(9) . . ?
N2 Cu1 N1 80.35(12) . . ?
C43 P2 Cu1 118.53(12) . . ?
C38 P2 Cu1 111.52(12) . . ?
C38 P2 C43 102.03(16) . . ?
C49 P2 Cu1 116.25(12) . . ?
C49 P2 C43 102.14(17) . . ?
C49 P2 C38 104.52(16) . . ?
C19 P1 Cu1 113.58(12) . . ?
C19 P1 C31 102.44(18) . . ?
C25 P1 Cu1 117.45(13) . . ?
C25 P1 C19 103.92(18) . . ?
C25 P1 C31 102.57(18) . . ?
C31 P1 Cu1 115.04(14) . . ?
F1 P3 F6 93.0(3) . . ?
F1 P3 F2 84.5(3) . . ?
F1 P3 F10 95.0(3) . . ?
F1 P3 F8 89.1(3) . . ?
F1 P3 F9 85.4(3) . . ?
F4 P3 F1 178.0(2) . . ?
F4 P3 F6 85.0(3) . . ?
F4 P3 F2 95.4(3) . . ?
F4 P3 F10 86.8(3) . . ?
F4 P3 F8 89.0(3) . . ?
F4 P3 F9 93.7(3) . . ?
F6 P3 F2 84.8(3) . . ?
F3 P3 F1 90.0(3) . . ?
F3 P3 F4 89.7(3) . . ?
F3 P3 F6 87.8(3) . . ?
F3 P3 F2 170.6(4) . . ?
F3 P3 F5 96.3(4) . . ?
F5 P3 F1 84.2(3) . . ?
F5 P3 F4 97.8(3) . . ?
F5 P3 F6 175.0(4) . . ?
F5 P3 F2 90.8(4) . . ?
F7 P3 F1 97.4(3) . . ?
F7 P3 F4 83.4(3) . . ?
F7 P3 F10 93.2(4) . . ?
F7 P3 F8 93.1(4) . . ?
F7 P3 F9 176.9(4) . . ?
F10 P3 F9 87.9(3) . . ?
F8 P3 F10 172.0(4) . . ?
F8 P3 F9 85.5(3) . . ?
C36 O1 C37 119.0(3) . . ?
C1 N1 Cu1 128.4(3) . . ?
C1 N1 C5 119.1(3) . . ?
C5 N1 Cu1 112.5(2) . . ?
C6 N2 Cu1 113.8(2) . . ?
C10 N2 Cu1 127.6(2) . . ?
C10 N2 C6 118.6(3) . . ?
C44 C43 P2 123.6(3) . . ?
C44 C43 C48 118.3(3) . . ?
C48 C43 P2 118.1(3) . . ?
N2 C6 C5 116.8(3) . . ?
N2 C6 C7 120.7(3) . . ?
C7 C6 C5 122.5(3) . . ?
O1 C37 C38 115.1(3) . . ?
C42 C37 O1 122.5(3) . . ?
C42 C37 C38 122.4(4) . . ?
C37 C38 P2 117.3(3) . . ?
C37 C38 C39 118.2(3) . . ?
C39 C38 P2 124.2(3) . . ?
N1 C1 C11 117.2(3) . . ?
N1 C1 C2 120.5(4) . . ?
C2 C1 C11 122.2(4) . . ?
O1 C36 C31 119.0(3) . . ?
C35 C36 O1 118.6(4) . . ?
C35 C36 C31 122.0(4) . . ?
C20 C19 P1 118.0(3) . . ?
C20 C19 C24 118.6(4) . . ?
C24 C19 P1 123.4(3) . . ?
C43 C44 H44 119.9 . . ?
C45 C44 C43 120.3(4) . . ?
C45 C44 H44 119.9 . . ?
N2 C10 H10 118.3 . . ?
N2 C10 C9 123.4(4) . . ?
C9 C10 H10 118.3 . . ?
C26 C25 P1 122.7(3) . . ?
C30 C25 P1 118.6(3) . . ?
C30 C25 C26 118.7(4) . . ?
C50 C49 P2 122.1(3) . . ?
C54 C49 P2 118.7(3) . . ?
C54 C49 C50 119.1(3) . . ?
C49 C50 H50 120.2 . . ?
C51 C50 C49 119.7(4) . . ?
C51 C50 H50 120.2 . . ?
N1 C5 C6 116.6(3) . . ?
N1 C5 C4 121.8(4) . . ?
C4 C5 C6 121.6(3) . . ?
C36 C31 P1 119.4(3) . . ?
C36 C31 C32 117.0(4) . . ?
C32 C31 P1 123.5(3) . . ?
C43 C48 H48 119.4 . . ?
C47 C48 C43 121.1(4) . . ?
C47 C48 H48 119.4 . . ?
C10 C9 H9 120.9 . . ?
C10 C9 C8 118.3(4) . . ?
C8 C9 H9 120.9 . . ?
C6 C7 H7 119.9 . . ?
C8 C7 C6 120.3(4) . . ?
C8 C7 H7 119.9 . . ?
C37 C42 H42 121.1 . . ?
C37 C42 C41 117.9(4) . . ?
C41 C42 H42 121.1 . . ?
C1 C11 H11A 108.6 . . ?
C1 C11 H11B 108.6 . . ?
C1 C11 C12 114.8(4) . . ?
H11A C11 H11B 107.5 . . ?
C12 C11 H11A 108.6 . . ?
C12 C11 H11B 108.6 . . ?
C38 C39 H39 119.8 . . ?
C40 C39 C38 120.5(4) . . ?
C40 C39 H39 119.8 . . ?
C49 C54 H54 119.7 . . ?
C53 C54 C49 120.5(4) . . ?
C53 C54 H54 119.7 . . ?
C19 C20 H20 119.6 . . ?
C19 C20 C21 120.8(4) . . ?
C21 C20 H20 119.6 . . ?
C14 C13 C12 121.4(5) . . ?
C14 C13 C18 118.1(5) . . ?
C18 C13 C12 120.5(5) . . ?
C36 C35 H35 120.0 . . ?
C34 C35 C36 120.0(4) . . ?
C34 C35 H35 120.0 . . ?
C44 C45 H45 119.4 . . ?
C46 C45 C44 121.1(4) . . ?
C46 C45 H45 119.4 . . ?
C25 C26 H26 119.7 . . ?
C27 C26 C25 120.7(5) . . ?
C27 C26 H26 119.7 . . ?
C42 C41 H41 119.3 . . ?
C40 C41 C42 121.3(4) . . ?
C40 C41 H41 119.3 . . ?
C19 C24 H24 120.3 . . ?
C23 C24 C19 119.4(4) . . ?
C23 C24 H24 120.3 . . ?
C54 C53 H53 120.0 . . ?
C54 C53 C52 120.0(4) . . ?
C52 C53 H53 120.0 . . ?
C50 C51 H51 119.7 . . ?
C52 C51 C50 120.6(4) . . ?
C52 C51 H51 119.7 . . ?
C25 C30 H30 119.6 . . ?
C25 C30 C29 120.8(4) . . ?
C29 C30 H30 119.6 . . ?
C48 C47 H47 120.2 . . ?
C48 C47 C46 119.6(4) . . ?
C46 C47 H47 120.2 . . ?
C5 C4 H4 120.4 . . ?
C3 C4 C5 119.1(4) . . ?
C3 C4 H4 120.4 . . ?
C39 C40 H40 120.2 . . ?
C41 C40 C39 119.7(4) . . ?
C41 C40 H40 120.2 . . ?
C45 C46 C47 119.5(4) . . ?
C45 C46 H46 120.3 . . ?
C47 C46 H46 120.3 . . ?
C9 C8 H8 120.6 . . ?
C7 C8 C9 118.9(3) . . ?
C7 C8 H8 120.6 . . ?
C31 C32 H32 119.8 . . ?
C33 C32 C31 120.5(4) . . ?
C33 C32 H32 119.8 . . ?
C20 C21 H21 119.9 . . ?
C22 C21 C20 120.3(5) . . ?
C22 C21 H21 119.9 . . ?
C35 C34 H34 120.0 . . ?
C35 C34 C33 119.9(4) . . ?
C33 C34 H34 120.0 . . ?
C21 C22 H22 120.1 . . ?
C21 C22 C23 119.8(4) . . ?
C23 C22 H22 120.1 . . ?
C53 C52 H52 120.0 . . ?
C51 C52 C53 120.0(4) . . ?
C51 C52 H52 120.0 . . ?
C1 C2 H2 120.4 . . ?
C3 C2 C1 119.3(4) . . ?
C3 C2 H2 120.4 . . ?
C26 C27 H27 120.0 . . ?
C26 C27 C28 120.1(4) . . ?
C28 C27 H27 120.0 . . ?
C32 C33 H33 119.7 . . ?
C34 C33 C32 120.6(4) . . ?
C34 C33 H33 119.7 . . ?
C24 C23 H23 119.5 . . ?
C22 C23 C24 121.1(5) . . ?
C22 C23 H23 119.5 . . ?
C13 C14 H14 119.5 . . ?
C15 C14 C13 120.9(6) . . ?
C15 C14 H14 119.5 . . ?
C11 C12 H12A 109.1 . . ?
C11 C12 H12B 109.1 . . ?
C13 C12 C11 112.4(4) . . ?
C13 C12 H12A 109.1 . . ?
C13 C12 H12B 109.1 . . ?
H12A C12 H12B 107.9 . . ?
C13 C18 C17 119.7(6) . . ?
C4 C3 C2 120.0(4) . . ?
C4 C3 H3 120.0 . . ?
C2 C3 H3 120.0 . . ?
C27 C28 H28 119.8 . . ?
C29 C28 C27 120.3(4) . . ?
C29 C28 H28 119.8 . . ?
H58A C58 H58B 109.5 . . ?
H58A C58 H58C 109.5 . . ?
H58B C58 H58C 109.5 . . ?
C57 C58 H58A 109.5 . . ?
C57 C58 H58B 109.5 . . ?
C57 C58 H58C 109.5 . . ?
C55 O2 C57 114.9(7) . . ?
C30 C29 H29 120.3 . . ?
C28 C29 C30 119.5(5) . . ?
C28 C29 H29 120.3 . . ?
C14 C15 H15 119.7 . . ?
C14 C15 C16 120.7(6) . . ?
C16 C15 H15 119.7 . . ?
C15 C16 H16 119.8 . . ?
C17 C16 C15 120.3(6) . . ?
C17 C16 H16 119.8 . . ?
C16 C17 C18 120.3(7) . . ?
O2 C55 H55A 110.1 . . ?
O2 C55 H55B 110.1 . . ?
O2 C55 C56 107.8(8) . . ?
H55A C55 H55B 108.5 . . ?
C56 C55 H55A 110.1 . . ?
C56 C55 H55B 110.1 . . ?
C58 C57 H57A 110.9 . . ?
C58 C57 H57B 110.9 . . ?
O2 C57 C58 104.2(7) . . ?
O2 C57 H57A 110.9 . . ?
O2 C57 H57B 110.9 . . ?
H57A C57 H57B 108.9 . . ?
C55 C56 H56A 109.5 . . ?
C55 C56 H56B 109.5 . . ?
C55 C56 H56C 109.5 . . ?
H56A C56 H56B 109.5 . . ?
H56A C56 H56C 109.5 . . ?
H56B C56 H56C 109.5 . . ?
Cl1 C59 Cl2 106.1(6) . . ?
Cl1 C59 H59A 110.5 . . ?
Cl1 C59 H59B 110.5 . . ?
Cl2 C59 H59A 110.5 . . ?
Cl2 C59 H59B 110.5 . . ?
H59A C59 H59B 108.7 . . ?
C1C O3 C1B 115.6(11) . . ?
H1AA C1A H1AB 109.5 . . ?
H1AA C1A H1AC 109.5 . . ?
H1AB C1A H1AC 109.5 . . ?
C1B C1A H1AA 109.2 . . ?
C1B C1A H1AB 111.2 . . ?
C1B C1A H1AC 108.0 . . ?
O3 C1B C1A 113.2(17) . . ?
O3 C1B H1BA 108.2 . . ?
O3 C1B H1BB 109.6 . . ?
C1A C1B H1BA 106.7 . . ?
C1A C1B H1BB 109.6 . . ?
H1BA C1B H1BB 109.5 . . ?
O3 C1C H1CA 108.1 . . ?
O3 C1C H1CB 107.2 . . ?
O3 C1C C1D 117.7(16) . . ?
H1CA C1C H1CB 109.5 . . ?
C1D C1C H1CA 108.4 . . ?
C1D C1C H1CB 105.7 . . ?
C1C C1D H1DA 110.6 . . ?
C1C C1D H1DB 107.8 . . ?
C1C C1D H1DC 110.0 . . ?
H1DA C1D H1DB 109.5 . . ?
H1DA C1D H1DC 109.5 . . ?
H1DB C1D H1DC 109.5 . . ?

loop_
_geom_bond_atom_site_label_1
_geom_bond_atom_site_label_2
_geom_bond_distance
_geom_bond_site_symmetry_2
_geom_bond_publ_flag
Cu1 P2 2.2624(10) . ?
Cu1 P1 2.2744(10) . ?
Cu1 N1 2.110(3) . ?
Cu1 N2 2.075(3) . ?
P2 C43 1.826(4) . ?
P2 C38 1.826(4) . ?
P2 C49 1.817(4) . ?
P1 C19 1.828(4) . ?
P1 C25 1.825(4) . ?
P1 C31 1.838(4) . ?
P3 F1 1.598(3) . ?
P3 F4 1.583(3) . ?
P3 F6 1.657(10) . ?
P3 F3 1.527(9) . ?
P3 F2 1.674(7) . ?
P3 F5 1.543(7) . ?
P3 F7 1.539(7) . ?
P3 F10 1.637(7) . ?
P3 F8 1.598(10) . ?
P3 F9 1.665(8) . ?
O1 C37 1.387(4) . ?
O1 C36 1.387(5) . ?
N1 C1 1.345(5) . ?
N1 C5 1.359(5) . ?
N2 C6 1.351(5) . ?
N2 C10 1.335(5) . ?
C43 C44 1.390(5) . ?
C43 C48 1.401(5) . ?
C6 C5 1.482(5) . ?
C6 C7 1.390(5) . ?
C37 C38 1.394(5) . ?
C37 C42 1.380(5) . ?
C38 C39 1.397(5) . ?
C1 C11 1.506(6) . ?
C1 C2 1.398(6) . ?
C36 C31 1.389(6) . ?
C36 C35 1.385(5) . ?
C19 C20 1.389(6) . ?
C19 C24 1.401(6) . ?
C44 H44 0.9500 . ?
C44 C45 1.388(6) . ?
C10 H10 0.9500 . ?
C10 C9 1.377(5) . ?
C25 C26 1.392(5) . ?
C25 C30 1.387(6) . ?
C49 C50 1.403(5) . ?
C49 C54 1.394(5) . ?
C50 H50 0.9500 . ?
C50 C51 1.394(6) . ?
C5 C4 1.376(6) . ?
C31 C32 1.398(6) . ?
C48 H48 0.9500 . ?
C48 C47 1.383(6) . ?
C9 H9 0.9500 . ?
C9 C8 1.385(6) . ?
C7 H7 0.9500 . ?
C7 C8 1.369(6) . ?
C42 H42 0.9500 . ?
C42 C41 1.397(6) . ?
C11 H11A 0.9900 . ?
C11 H11B 0.9900 . ?
C11 C12 1.529(5) . ?
C39 H39 0.9500 . ?
C39 C40 1.389(6) . ?
C54 H54 0.9500 . ?
C54 C53 1.385(6) . ?
C20 H20 0.9500 . ?
C20 C21 1.397(6) . ?
C13 C14 1.392(7) . ?
C13 C12 1.500(7) . ?
C13 C18 1.409(8) . ?
C35 H35 0.9500 . ?
C35 C34 1.363(7) . ?
C45 H45 0.9500 . ?
C45 C46 1.371(6) . ?
C26 H26 0.9500 . ?
C26 C27 1.374(7) . ?
C41 H41 0.9500 . ?
C41 C40 1.380(7) . ?
C24 H24 0.9500 . ?
C24 C23 1.389(6) . ?
C53 H53 0.9500 . ?
C53 C52 1.391(7) . ?
C51 H51 0.9500 . ?
C51 C52 1.375(7) . ?
C30 H30 0.9500 . ?
C30 C29 1.394(6) . ?
C47 H47 0.9500 . ?
C47 C46 1.396(7) . ?
C4 H4 0.9500 . ?
C4 C3 1.356(7) . ?
C40 H40 0.9500 . ?
C46 H46 0.9500 . ?
C8 H8 0.9500 . ?
C32 H32 0.9500 . ?
C32 C33 1.397(7) . ?
C21 H21 0.9500 . ?
C21 C22 1.356(7) . ?
C34 H34 0.9500 . ?
C34 C33 1.370(7) . ?
C22 H22 0.9500 . ?
C22 C23 1.384(8) . ?
C52 H52 0.9500 . ?
C2 H2 0.9500 . ?
C2 C3 1.377(7) . ?
C27 H27 0.9500 . ?
C27 C28 1.387(8) . ?
C33 H33 0.9500 . ?
C23 H23 0.9500 . ?
C14 H14 0.9500 . ?
C14 C15 1.374(8) . ?
C12 H12A 0.9900 . ?
C12 H12B 0.9900 . ?
C18 C17 1.411(10) . ?
C3 H3 0.9500 . ?
C28 H28 0.9500 . ?
C28 C29 1.374(8) . ?
C58 H58A 0.9800 . ?
C58 H58B 0.9800 . ?
C58 H58C 0.9800 . ?
C58 C57 1.599(11) . ?
O2 C55 1.361(9) . ?
O2 C57 1.408(9) . ?
C29 H29 0.9500 . ?
C15 H15 0.9500 . ?
C15 C16 1.377(11) . ?
C16 H16 0.9500 . ?
C16 C17 1.355(11) . ?
C55 H55A 0.9900 . ?
C55 H55B 0.9900 . ?
C55 C56 1.594(11) . ?
C57 H57A 0.9900 . ?
C57 H57B 0.9900 . ?
C56 H56A 0.9800 . ?
C56 H56B 0.9800 . ?
C56 H56C 0.9800 . ?
Cl1 C59 1.763(8) . ?
Cl2 C59 1.783(8) . ?
C59 H59A 0.9900 . ?
C59 H59B 0.9900 . ?
O3 C1B 1.370(11) . ?
O3 C1C 1.343(11) . ?
C1A H1AA 0.9798 . ?
C1A H1AB 0.9800 . ?
C1A H1AC 0.9799 . ?
C1A C1B 1.499(13) . ?
C1B H1BA 0.9898 . ?
C1B H1BB 0.9901 . ?
C1C H1CA 0.9901 . ?
C1C H1CB 0.9900 . ?
C1C C1D 1.493(13) . ?
C1D H1DA 0.9800 . ?
C1D H1DB 0.9799 . ?
C1D H1DC 0.9799 . ?

loop_
_geom_torsion_atom_site_label_1
_geom_torsion_atom_site_label_2
_geom_torsion_atom_site_label_3
_geom_torsion_atom_site_label_4
_geom_torsion
_geom_torsion_site_symmetry_1
_geom_torsion_site_symmetry_2
_geom_torsion_site_symmetry_3
_geom_torsion_site_symmetry_4
_geom_torsion_publ_flag
Cu1 P2 C43 C44 134.2(3) . . . . ?
Cu1 P2 C43 C48 -46.7(3) . . . . ?
Cu1 P2 C38 C37 -48.1(3) . . . . ?
Cu1 P2 C38 C39 125.6(3) . . . . ?
Cu1 P2 C49 C50 140.5(3) . . . . ?
Cu1 P2 C49 C54 -41.7(3) . . . . ?
Cu1 P1 C19 C20 -42.2(3) . . . . ?
Cu1 P1 C19 C24 137.6(3) . . . . ?
Cu1 P1 C25 C26 153.3(3) . . . . ?
Cu1 P1 C25 C30 -28.5(4) . . . . ?
Cu1 P1 C31 C36 -43.4(4) . . . . ?
Cu1 P1 C31 C32 135.7(4) . . . . ?
Cu1 N1 C1 C11 -0.2(6) . . . . ?
Cu1 N1 C1 C2 -178.8(4) . . . . ?
Cu1 N1 C5 C6 -2.4(4) . . . . ?
Cu1 N1 C5 C4 177.1(3) . . . . ?
Cu1 N2 C6 C5 -1.7(4) . . . . ?
Cu1 N2 C6 C7 177.7(3) . . . . ?
Cu1 N2 C10 C9 -176.5(3) . . . . ?
P2 C43 C44 C45 -179.8(3) . . . . ?
P2 C43 C48 C47 -179.6(3) . . . . ?
P2 C38 C39 C40 -171.2(3) . . . . ?
P2 C49 C50 C51 177.8(3) . . . . ?
P2 C49 C54 C53 -177.8(3) . . . . ?
P1 C19 C20 C21 -178.6(3) . . . . ?
P1 C19 C24 C23 178.5(4) . . . . ?
P1 C25 C26 C27 178.5(3) . . . . ?
P1 C25 C30 C29 -178.6(4) . . . . ?
P1 C31 C32 C33 -179.1(4) . . . . ?
O1 C37 C38 P2 -9.9(4) . . . . ?
O1 C37 C38 C39 176.0(3) . . . . ?
O1 C37 C42 C41 -178.2(4) . . . . ?
O1 C36 C31 P1 5.5(5) . . . . ?
O1 C36 C31 C32 -173.7(4) . . . . ?
O1 C36 C35 C34 174.2(4) . . . . ?
N1 C1 C11 C12 158.5(4) . . . . ?
N1 C1 C2 C3 1.4(8) . . . . ?
N1 C5 C4 C3 2.9(7) . . . . ?
N2 C6 C5 N1 2.9(5) . . . . ?
N2 C6 C5 C4 -176.7(4) . . . . ?
N2 C6 C7 C8 -0.6(6) . . . . ?
N2 C10 C9 C8 -0.8(6) . . . . ?
C43 P2 C38 C37 -175.6(3) . . . . ?
C43 P2 C38 C39 -1.9(3) . . . . ?
C43 P2 C49 C50 -88.9(3) . . . . ?
C43 P2 C49 C54 88.9(3) . . . . ?
C43 C44 C45 C46 -0.4(7) . . . . ?
C43 C48 C47 C46 -0.8(7) . . . . ?
C6 N2 C10 C9 0.7(6) . . . . ?
C6 C5 C4 C3 -177.6(5) . . . . ?
C6 C7 C8 C9 0.5(6) . . . . ?
C37 O1 C36 C31 -87.4(4) . . . . ?
C37 O1 C36 C35 99.0(4) . . . . ?
C37 C38 C39 C40 2.4(6) . . . . ?
C37 C42 C41 C40 2.1(7) . . . . ?
C38 P2 C43 C44 -103.0(3) . . . . ?
C38 P2 C43 C48 76.2(3) . . . . ?
C38 P2 C49 C50 17.1(4) . . . . ?
C38 P2 C49 C54 -165.1(3) . . . . ?
C38 C37 C42 C41 0.6(6) . . . . ?
C38 C39 C40 C41 0.1(7) . . . . ?
C1 N1 C5 C6 -179.7(3) . . . . ?
C1 N1 C5 C4 -0.1(6) . . . . ?
C1 C11 C12 C13 -179.7(4) . . . . ?
C1 C2 C3 C4 1.4(9) . . . . ?
C36 O1 C37 C38 152.5(3) . . . . ?
C36 O1 C37 C42 -28.7(5) . . . . ?
C36 C31 C32 C33 0.0(8) . . . . ?
C36 C35 C34 C33 -1.0(8) . . . . ?
C19 P1 C25 C26 -80.4(3) . . . . ?
C19 P1 C25 C30 97.9(3) . . . . ?
C19 P1 C31 C36 -167.1(3) . . . . ?
C19 P1 C31 C32 12.0(5) . . . . ?
C19 C20 C21 C22 0.3(7) . . . . ?
C19 C24 C23 C22 0.0(7) . . . . ?
C44 C43 C48 C47 -0.4(6) . . . . ?
C44 C45 C46 C47 -0.9(7) . . . . ?
C10 N2 C6 C5 -179.4(3) . . . . ?
C10 N2 C6 C7 0.0(5) . . . . ?
C10 C9 C8 C7 0.2(6) . . . . ?
C25 P1 C19 C20 -171.0(3) . . . . ?
C25 P1 C19 C24 8.8(4) . . . . ?
C25 P1 C31 C36 85.3(4) . . . . ?
C25 P1 C31 C32 -95.5(4) . . . . ?
C25 C26 C27 C28 0.0(7) . . . . ?
C25 C30 C29 C28 0.1(7) . . . . ?
C49 P2 C43 C44 5.0(3) . . . . ?
C49 P2 C43 C48 -175.9(3) . . . . ?
C49 P2 C38 C37 78.3(3) . . . . ?
C49 P2 C38 C39 -108.0(3) . . . . ?
C49 C50 C51 C52 0.2(7) . . . . ?
C49 C54 C53 C52 -0.4(7) . . . . ?
C50 C49 C54 C53 0.1(6) . . . . ?
C50 C51 C52 C53 -0.5(7) . . . . ?
C5 N1 C1 C11 176.5(4) . . . . ?
C5 N1 C1 C2 -2.0(6) . . . . ?
C5 C6 C7 C8 178.7(4) . . . . ?
C5 C4 C3 C2 -3.5(9) . . . . ?
C31 P1 C19 C20 82.5(3) . . . . ?
C31 P1 C19 C24 -97.7(4) . . . . ?
C31 P1 C25 C26 26.0(4) . . . . ?
C31 P1 C25 C30 -155.7(3) . . . . ?
C31 C36 C35 C34 0.8(7) . . . . ?
C31 C32 C33 C34 -0.3(9) . . . . ?
C48 C43 C44 C45 1.1(6) . . . . ?
C48 C47 C46 C45 1.5(7) . . . . ?
C7 C6 C5 N1 -176.5(3) . . . . ?
C7 C6 C5 C4 4.0(6) . . . . ?
C42 C37 C38 P2 171.3(3) . . . . ?
C42 C37 C38 C39 -2.8(5) . . . . ?
C42 C41 C40 C39 -2.4(7) . . . . ?
C11 C1 C2 C3 -177.1(5) . . . . ?
C54 C49 C50 C51 0.0(6) . . . . ?
C54 C53 C52 C51 0.6(7) . . . . ?
C20 C19 C24 C23 -1.7(6) . . . . ?
C20 C21 C22 C23 -2.0(7) . . . . ?
C13 C14 C15 C16 2.3(9) . . . . ?
C13 C18 C17 C16 1.1(11) . . . . ?
C35 C36 C31 P1 178.9(3) . . . . ?
C35 C36 C31 C32 -0.3(6) . . . . ?
C35 C34 C33 C32 0.7(9) . . . . ?
C26 C25 C30 C29 -0.3(6) . . . . ?
C26 C27 C28 C29 -0.1(7) . . . . ?
C24 C19 C20 C21 1.6(6) . . . . ?
C30 C25 C26 C27 0.2(6) . . . . ?
C21 C22 C23 C24 1.9(8) . . . . ?
C2 C1 C11 C12 -23.0(7) . . . . ?
C27 C28 C29 C30 0.1(8) . . . . ?
C14 C13 C12 C11 79.2(6) . . . . ?
C14 C13 C18 C17 -0.6(8) . . . . ?
C14 C15 C16 C17 -1.8(11) . . . . ?
C12 C13 C14 C15 179.7(5) . . . . ?
C12 C13 C18 C17 178.6(6) . . . . ?
C18 C13 C14 C15 -1.1(8) . . . . ?
C18 C13 C12 C11 -100.0(6) . . . . ?
C15 C16 C17 C18 0.0(12) . . . . ?
C55 O2 C57 C58 -173.9(8) . . . . ?
C57 O2 C55 C56 -178.1(7) . . . . ?
C1B O3 C1C C1D -22(3) . . . . ?
C1C O3 C1B C1A -144(3) . . . . ?
